data_7032427
loop_
_publ_author_name
'Freund, Robert R. A.'
'G\"orls, Helmar'
'Langer, Jens'

_publ_section_title
;
 Nickelalactones with an allyl subunit - the effect of penta-coordination
 on structures and stability.
;
_journal_issue 37
_journal_name_full 'Dalton transactions (Cambridge, England : 2003)'
_journal_page_first 13988
_journal_page_last 14000
_journal_paper_doi 10.1039/c4dt01863j
_journal_volume 43
_journal_year 2014
_chemical_formula_moiety '2(C32 H58 Ni P2), C4 H8 O'
_chemical_formula_sum 'C34 H62 Ni O0.5 P2'
_chemical_formula_weight 599.49
_space_group_IT_number 2
_symmetry_cell_setting triclinic
_symmetry_space_group_name_Hall '-P 1'
_symmetry_space_group_name_H-M 'P -1'
_atom_sites_solution_hydrogens mixed
_atom_sites_solution_primary direct
_atom_sites_solution_secondary difmap
_audit_creation_method SHELXL-97
_cell_angle_alpha 97.923(1)
_cell_angle_beta 106.776(1)
_cell_angle_gamma 101.793(1)
_cell_formula_units_Z 2
_cell_length_a 10.5810(2)
_cell_length_b 12.3040(2)
_cell_length_c 13.7385(2)
_cell_measurement_reflns_used 6733
_cell_measurement_temperature 133(2)
_cell_measurement_theta_max 27.37
_cell_measurement_theta_min 2.08
_cell_volume 1638.94(5)
_computing_cell_refinement DENZO
_computing_data_collection COLLECT
_computing_data_reduction DENZO
_computing_molecular_graphics SHELXTL/PC
_computing_publication_material SHELXL-97
_computing_structure_refinement 'SHELXL-97 (Sheldrick, 2008)'
_computing_structure_solution 'SHELXS-97 (Sheldrick, 2008)'
_diffrn_ambient_temperature 133(2)
_diffrn_measured_fraction_theta_full 0.985
_diffrn_measured_fraction_theta_max 0.985
_diffrn_measurement_device_type KappaCCD
_diffrn_measurement_method 'phi- + omega-scan'
_diffrn_radiation_monochromator graphite
_diffrn_radiation_source 'fine-focus sealed tube'
_diffrn_radiation_type MoK\a
_diffrn_radiation_wavelength 0.71073
_diffrn_reflns_av_R_equivalents 0.0214
_diffrn_reflns_av_sigmaI/netI 0.0288
_diffrn_reflns_limit_h_max 13
_diffrn_reflns_limit_h_min -13
_diffrn_reflns_limit_k_max 15
_diffrn_reflns_limit_k_min -15
_diffrn_reflns_limit_l_max 17
_diffrn_reflns_limit_l_min -13
_diffrn_reflns_number 11318
_diffrn_reflns_theta_full 27.37
_diffrn_reflns_theta_max 27.37
_diffrn_reflns_theta_min 2.08
_exptl_absorpt_coefficient_mu 0.712
_exptl_absorpt_correction_type none
_exptl_crystal_colour yellow
_exptl_crystal_density_diffrn 1.215
_exptl_crystal_density_method 'not measured'
_exptl_crystal_description prism
_exptl_crystal_F_000 656
_exptl_crystal_size_max 0.059
_exptl_crystal_size_mid 0.048
_exptl_crystal_size_min 0.028
_refine_diff_density_max 1.777
_refine_diff_density_min -1.161
_refine_diff_density_rms 0.161
_refine_ls_extinction_method none
_refine_ls_goodness_of_fit_ref 1.097
_refine_ls_hydrogen_treatment mixed
_refine_ls_matrix_type full
_refine_ls_number_parameters 361
_refine_ls_number_reflns 7307
_refine_ls_number_restraints 0
_refine_ls_restrained_S_all 1.097
_refine_ls_R_factor_all 0.0650
_refine_ls_R_factor_gt 0.0606
_refine_ls_shift/su_max 0.001
_refine_ls_shift/su_mean 0.000
_refine_ls_structure_factor_coef Fsqd
_refine_ls_weighting_details 'calc w=1/[\s^2^(Fo^2^)+(0.1288P)^2^+1.9073P] where P=(Fo^2^+2Fc^2^)/3'
_refine_ls_weighting_scheme calc
_refine_ls_wR_factor_gt 0.1799
_refine_ls_wR_factor_ref 0.1873
_reflns_number_gt 6759
_reflns_number_total 7307
_reflns_threshold_expression >2sigma(I)
_cod_duplicate_entry 7031735
_cod_data_source_file c4dt01863j2.cif
_cod_data_source_block FO5266
_cod_original_formula_sum 'C34 H62 Ni O0.50 P2'
_cod_database_code 7032427
_publcif_datablock.id {60e0c720-2cfd-4cbd-87e9-f16964fc2f62}

loop_
_symmetry_equiv_pos_as_xyz
'x, y, z'
'-x, -y, -z'

loop_
_atom_site_label
_atom_site_type_symbol
_atom_site_fract_x
_atom_site_fract_y
_atom_site_fract_z
_atom_site_U_iso_or_equiv
_atom_site_adp_type
_atom_site_occupancy
_atom_site_symmetry_multiplicity
_atom_site_calc_flag
_atom_site_refinement_flags
Ni1 Ni 0.81176(3) 0.74639(3) 0.81234(2) 0.01365(14) Uani 1 1 d .
P1 P 0.78176(7) 0.83344(6) 0.68612(5) 0.01413(17) Uani 1 1 d .
P2 P 0.81972(7) 0.59565(6) 0.71591(5) 0.01330(17) Uani 1 1 d .
C1 C 0.8332(4) 0.8535(3) 0.9386(2) 0.0239(6) Uani 1 1 d .
C2 C 0.8573(3) 0.7486(3) 0.9652(2) 0.0218(6) Uani 1 1 d .
C3 C 0.7495(3) 0.6680(3) 0.9870(2) 0.0253(6) Uani 1 1 d .
C4 C 0.7752(5) 0.5866(3) 1.0398(3) 0.0377(8) Uani 1 1 d .
C5 C 1.0029(3) 0.7438(3) 1.0138(2) 0.0336(7) Uani 1 1 d .
H5A H 1.0263 0.7587 1.0896 0.050 Uiso 1 1 calc R
H5B H 1.0644 0.8013 0.9943 0.050 Uiso 1 1 calc R
H5C H 1.0125 0.6683 0.9890 0.050 Uiso 1 1 calc R
C6 C 0.6060(4) 0.6810(3) 0.9512(3) 0.0342(7) Uani 1 1 d .
H6A H 0.5428 0.6138 0.9570 0.051 Uiso 1 1 calc R
H6B H 0.5816 0.6889 0.8786 0.051 Uiso 1 1 calc R
H6C H 0.6001 0.7487 0.9946 0.051 Uiso 1 1 calc R
C7 C 0.8055(3) 0.7427(2) 0.5757(2) 0.0168(5) Uani 1 1 d .
H7A H 0.7487 0.7550 0.5091 0.020 Uiso 1 1 calc R
H7B H 0.9023 0.7644 0.5791 0.020 Uiso 1 1 calc R
C8 C 0.7648(3) 0.6167(2) 0.5800(2) 0.0178(5) Uani 1 1 d .
H8A H 0.8073 0.5730 0.5383 0.021 Uiso 1 1 calc R
H8B H 0.6644 0.5872 0.5490 0.021 Uiso 1 1 calc R
C9 C 0.9897(3) 0.5661(2) 0.7352(2) 0.0162(5) Uani 1 1 d .
H9A H 1.0132 0.5392 0.8020 0.019 Uiso 1 1 calc R
C10 C 1.1018(3) 0.6739(2) 0.7507(2) 0.0209(6) Uani 1 1 d .
H10A H 1.0859 0.7026 0.6855 0.025 Uiso 1 1 calc R
H10B H 1.0990 0.7334 0.8059 0.025 Uiso 1 1 calc R
C11 C 1.2422(3) 0.6487(3) 0.7814(3) 0.0260(6) Uani 1 1 d .
H11A H 1.3136 0.7185 0.7896 0.031 Uiso 1 1 calc R
H11B H 1.2605 0.6248 0.8490 0.031 Uiso 1 1 calc R
C12 C 1.2485(3) 0.5550(3) 0.6989(3) 0.0299(7) Uani 1 1 d .
H12A H 1.3385 0.5378 0.7219 0.036 Uiso 1 1 calc R
H12B H 1.2390 0.5819 0.6331 0.036 Uiso 1 1 calc R
C13 C 1.1356(3) 0.4469(2) 0.6798(2) 0.0220(6) Uani 1 1 d .
H13A H 1.1518 0.4145 0.7430 0.026 Uiso 1 1 calc R
H13B H 1.1379 0.3901 0.6222 0.026 Uiso 1 1 calc R
C14 C 0.9946(3) 0.4717(2) 0.6521(2) 0.0193(5) Uani 1 1 d .
H14A H 0.9735 0.4948 0.5842 0.023 Uiso 1 1 calc R
H14B H 0.9243 0.4017 0.6454 0.023 Uiso 1 1 calc R
C15 C 0.7099(3) 0.4529(2) 0.7052(2) 0.0161(5) Uani 1 1 d .
H15A H 0.7063 0.4014 0.6409 0.019 Uiso 1 1 calc R
C16 C 0.7691(3) 0.4033(2) 0.7995(2) 0.0225(6) Uani 1 1 d .
H16A H 0.7863 0.4594 0.8639 0.027 Uiso 1 1 calc R
H16B H 0.8577 0.3894 0.7986 0.027 Uiso 1 1 calc R
C17 C 0.6734(3) 0.2918(3) 0.8008(3) 0.0291(7) Uani 1 1 d .
H17A H 0.6654 0.2326 0.7412 0.035 Uiso 1 1 calc R
H17B H 0.7129 0.2662 0.8655 0.035 Uiso 1 1 calc R
C18 C 0.5321(3) 0.3066(3) 0.7946(3) 0.0270(6) Uani 1 1 d .
H18A H 0.5387 0.3620 0.8566 0.032 Uiso 1 1 calc R
H18B H 0.4716 0.2332 0.7934 0.032 Uiso 1 1 calc R
C19 C 0.4723(3) 0.3489(3) 0.6964(3) 0.0244(6) Uani 1 1 d .
H19A H 0.3806 0.3589 0.6926 0.029 Uiso 1 1 calc R
H19B H 0.4621 0.2919 0.6344 0.029 Uiso 1 1 calc R
C20 C 0.5651(3) 0.4619(2) 0.6965(2) 0.0219(6) Uani 1 1 d .
H20A H 0.5692 0.5200 0.7557 0.026 Uiso 1 1 calc R
H20B H 0.5255 0.4870 0.6316 0.026 Uiso 1 1 calc R
C21 C 0.9040(3) 0.9728(2) 0.7057(2) 0.0166(5) Uani 1 1 d .
H21A H 0.8840 1.0269 0.7571 0.020 Uiso 1 1 calc R
C22 C 0.8905(3) 1.0244(3) 0.6095(2) 0.0248(6) Uani 1 1 d .
H22A H 0.7959 1.0313 0.5808 0.030 Uiso 1 1 calc R
H22B H 0.9086 0.9734 0.5557 0.030 Uiso 1 1 calc R
C23 C 0.9907(3) 1.1420(3) 0.6353(3) 0.0292(7) Uani 1 1 d .
H23A H 0.9836 1.1709 0.5706 0.035 Uiso 1 1 calc R
H23B H 0.9660 1.1954 0.6829 0.035 Uiso 1 1 calc R
C24 C 1.1371(3) 1.1370(3) 0.6858(2) 0.0248(6) Uani 1 1 d .
H24A H 1.1654 1.0905 0.6352 0.030 Uiso 1 1 calc R
H24B H 1.1985 1.2146 0.7056 0.030 Uiso 1 1 calc R
C25 C 1.1509(3) 1.0859(3) 0.7819(2) 0.0230(6) Uani 1 1 d .
H25A H 1.1320 1.1367 0.8354 0.028 Uiso 1 1 calc R
H25B H 1.2458 1.0798 0.8109 0.028 Uiso 1 1 calc R
C26 C 1.0521(3) 0.9684(2) 0.7562(2) 0.0202(5) Uani 1 1 d .
H26A H 1.0601 0.9391 0.8207 0.024 Uiso 1 1 calc R
H26B H 1.0770 0.9155 0.7082 0.024 Uiso 1 1 calc R
C27 C 0.6145(3) 0.8631(2) 0.6249(2) 0.0166(5) Uani 1 1 d .
H27A H 0.6176 0.8912 0.5605 0.020 Uiso 1 1 calc R
C28 C 0.4959(3) 0.7561(2) 0.5936(2) 0.0210(6) Uani 1 1 d .
H28A H 0.4936 0.7247 0.6559 0.025 Uiso 1 1 calc R
H28B H 0.5104 0.6980 0.5435 0.025 Uiso 1 1 calc R
C29 C 0.3590(3) 0.7826(3) 0.5443(2) 0.0241(6) Uani 1 1 d .
H29A H 0.3583 0.8074 0.4786 0.029 Uiso 1 1 calc R
H29B H 0.2841 0.7128 0.5274 0.029 Uiso 1 1 calc R
C30 C 0.3342(3) 0.8751(3) 0.6167(2) 0.0240(6) Uani 1 1 d .
H30A H 0.2480 0.8933 0.5810 0.029 Uiso 1 1 calc R
H30B H 0.3248 0.8472 0.6792 0.029 Uiso 1 1 calc R
C31 C 0.4514(3) 0.9818(3) 0.6495(2) 0.0261(6) Uani 1 1 d .
H31A H 0.4360 1.0385 0.7005 0.031 Uiso 1 1 calc R
H31B H 0.4534 1.0148 0.5881 0.031 Uiso 1 1 calc R
C32 C 0.5895(3) 0.9564(3) 0.6983(2) 0.0222(6) Uani 1 1 d .
H32A H 0.5915 0.9319 0.7643 0.027 Uiso 1 1 calc R
H32B H 0.6637 1.0265 0.7145 0.027 Uiso 1 1 calc R
O1T O 1.4823(8) 1.0515(7) 0.9075(6) 0.0611(18) Uani 0.50 1 d P
C1T C 1.5724(11) 1.0705(8) 0.9763(8) 0.109(3) Uani 1 1 d .
H1TA H 1.6202 1.1510 0.9845 0.130 Uiso 1 1 calc R
H1TB H 1.6327 1.0248 0.9588 0.130 Uiso 1 1 calc R
C2T C 1.4315(6) 0.9444(4) 0.9175(4) 0.0617(14) Uani 1 1 d .
H2TA H 1.4855 0.8973 0.8974 0.074 Uiso 1 1 d R
H2TB H 1.3408 0.9170 0.8685 0.074 Uiso 1 1 d R
H1B H 0.750(4) 0.872(3) 0.935(3) 0.021(9) Uiso 1 1 d .
H1A H 0.914(4) 0.919(4) 0.960(3) 0.032(10) Uiso 1 1 d .
H4A H 0.695(6) 0.531(5) 1.040(5) 0.072(17) Uiso 1 1 d .
H4B H 0.867(6) 0.581(5) 1.065(4) 0.061(15) Uiso 1 1 d .

loop_
_atom_site_aniso_label
_atom_site_aniso_U_11
_atom_site_aniso_U_22
_atom_site_aniso_U_33
_atom_site_aniso_U_23
_atom_site_aniso_U_13
_atom_site_aniso_U_12
Ni1 0.0174(2) 0.0146(2) 0.0088(2) 0.00354(13) 0.00347(14) 0.00427(14)
P1 0.0172(3) 0.0145(3) 0.0111(3) 0.0049(2) 0.0041(2) 0.0042(2)
P2 0.0146(3) 0.0140(3) 0.0111(3) 0.0034(2) 0.0035(2) 0.0039(2)
C1 0.0360(17) 0.0215(14) 0.0121(12) 0.0006(10) 0.0072(11) 0.0060(12)
C2 0.0272(15) 0.0272(15) 0.0106(12) 0.0029(10) 0.0052(10) 0.0083(12)
C3 0.0359(17) 0.0279(15) 0.0126(13) 0.0044(11) 0.0088(12) 0.0080(13)
C4 0.054(2) 0.0379(19) 0.0225(16) 0.0126(14) 0.0121(16) 0.0104(17)
C5 0.0285(16) 0.052(2) 0.0178(14) 0.0061(14) 0.0015(12) 0.0144(15)
C6 0.0338(18) 0.0406(19) 0.0287(17) 0.0045(14) 0.0153(14) 0.0055(15)
C7 0.0194(12) 0.0204(13) 0.0107(11) 0.0040(9) 0.0042(9) 0.0061(10)
C8 0.0225(13) 0.0195(13) 0.0108(11) 0.0027(9) 0.0046(10) 0.0061(10)
C9 0.0167(12) 0.0168(12) 0.0151(12) 0.0042(9) 0.0038(10) 0.0056(10)
C10 0.0173(13) 0.0177(13) 0.0288(15) 0.0067(11) 0.0079(11) 0.0051(10)
C11 0.0156(13) 0.0197(14) 0.0409(18) 0.0068(12) 0.0068(12) 0.0037(11)
C12 0.0229(15) 0.0266(16) 0.0439(19) 0.0077(14) 0.0161(14) 0.0068(12)
C13 0.0209(13) 0.0213(14) 0.0264(14) 0.0048(11) 0.0104(11) 0.0075(11)
C14 0.0181(13) 0.0218(13) 0.0163(12) -0.0002(10) 0.0055(10) 0.0048(10)
C15 0.0168(12) 0.0149(12) 0.0147(12) 0.0023(9) 0.0035(10) 0.0027(9)
C16 0.0214(14) 0.0210(13) 0.0250(14) 0.0103(11) 0.0059(11) 0.0042(11)
C17 0.0247(15) 0.0256(15) 0.0382(18) 0.0178(13) 0.0078(13) 0.0050(12)
C18 0.0248(15) 0.0243(15) 0.0332(17) 0.0109(12) 0.0115(13) 0.0027(12)
C19 0.0174(13) 0.0224(14) 0.0309(16) 0.0058(12) 0.0058(11) 0.0026(11)
C20 0.0170(13) 0.0192(13) 0.0301(15) 0.0080(11) 0.0076(11) 0.0041(10)
C21 0.0177(12) 0.0152(12) 0.0148(12) 0.0045(9) 0.0027(10) 0.0024(10)
C22 0.0245(14) 0.0245(14) 0.0203(14) 0.0122(11) 0.0013(11) -0.0008(11)
C23 0.0268(15) 0.0239(15) 0.0328(17) 0.0157(13) 0.0041(13) -0.0008(12)
C24 0.0223(14) 0.0226(14) 0.0255(15) 0.0067(11) 0.0067(12) -0.0025(11)
C25 0.0210(14) 0.0217(14) 0.0217(14) 0.0044(11) 0.0031(11) 0.0012(11)
C26 0.0179(13) 0.0215(13) 0.0194(13) 0.0069(10) 0.0028(10) 0.0043(10)
C27 0.0185(12) 0.0181(12) 0.0135(12) 0.0056(9) 0.0047(10) 0.0044(10)
C28 0.0185(13) 0.0219(14) 0.0211(13) 0.0062(10) 0.0046(11) 0.0037(11)
C29 0.0185(13) 0.0300(15) 0.0206(14) 0.0060(11) 0.0031(11) 0.0039(11)
C30 0.0215(14) 0.0334(16) 0.0213(14) 0.0098(12) 0.0080(11) 0.0120(12)
C31 0.0264(15) 0.0287(15) 0.0265(15) 0.0061(12) 0.0076(12) 0.0154(12)
C32 0.0210(14) 0.0220(14) 0.0220(14) 0.0022(11) 0.0042(11) 0.0079(11)
O1T 0.071(5) 0.078(5) 0.050(4) 0.028(4) 0.026(4) 0.032(4)
C1T 0.158(8) 0.135(7) 0.124(7) 0.082(6) 0.106(7) 0.113(7)
C2T 0.070(3) 0.044(2) 0.047(3) 0.000(2) -0.010(2) 0.009(2)

loop_
_atom_type_symbol
_atom_type_description
_atom_type_scat_dispersion_real
_atom_type_scat_dispersion_imag
_atom_type_scat_source
C C 0.0033 0.0016 'International Tables Vol C Tables 4.2.6.8 and 6.1.1.4'
H H 0.0000 0.0000 'International Tables Vol C Tables 4.2.6.8 and 6.1.1.4'
O O 0.0106 0.0060 'International Tables Vol C Tables 4.2.6.8 and 6.1.1.4'
P P 0.1023 0.0942 'International Tables Vol C Tables 4.2.6.8 and 6.1.1.4'
Ni Ni 0.3393 1.1124 'International Tables Vol C Tables 4.2.6.8 and 6.1.1.4'

loop_
_geom_angle_atom_site_label_1
_geom_angle_atom_site_label_2
_geom_angle_atom_site_label_3
_geom_angle
_geom_angle_site_symmetry_1
_geom_angle_site_symmetry_3
C1 Ni1 C2 42.60(12) . .
C1 Ni1 P1 108.11(9) . .
C2 Ni1 P1 150.30(9) . .
C1 Ni1 P2 158.87(10) . .
C2 Ni1 P2 116.52(9) . .
P1 Ni1 P2 92.25(3) . .
C21 P1 C27 102.18(12) . .
C21 P1 C7 104.10(12) . .
C27 P1 C7 102.73(12) . .
C21 P1 Ni1 117.38(9) . .
C27 P1 Ni1 121.31(9) . .
C7 P1 Ni1 107.04(9) . .
C15 P2 C9 101.85(12) . .
C15 P2 C8 102.53(12) . .
C9 P2 C8 104.45(12) . .
C15 P2 Ni1 122.35(9) . .
C9 P2 Ni1 117.38(9) . .
C8 P2 Ni1 106.12(9) . .
C2 C1 Ni1 70.75(16) . .
C2 C1 H1B 121(2) . .
Ni1 C1 H1B 110(2) . .
C2 C1 H1A 116(2) . .
Ni1 C1 H1A 115(2) . .
H1B C1 H1A 115(3) . .
C1 C2 C3 119.5(3) . .
C1 C2 C5 118.4(3) . .
C3 C2 C5 117.1(3) . .
C1 C2 Ni1 66.65(16) . .
C3 C2 Ni1 111.5(2) . .
C5 C2 Ni1 111.9(2) . .
C4 C3 C2 122.8(3) . .
C4 C3 C6 119.0(3) . .
C2 C3 C6 118.1(3) . .
C3 C4 H4A 116(3) . .
C3 C4 H4B 118(3) . .
H4A C4 H4B 125(5) . .
C2 C5 H5A 109.5 . .
C2 C5 H5B 109.5 . .
H5A C5 H5B 109.5 . .
C2 C5 H5C 109.5 . .
H5A C5 H5C 109.5 . .
H5B C5 H5C 109.5 . .
C3 C6 H6A 109.5 . .
C3 C6 H6B 109.5 . .
H6A C6 H6B 109.5 . .
C3 C6 H6C 109.5 . .
H6A C6 H6C 109.5 . .
H6B C6 H6C 109.5 . .
C8 C7 P1 110.58(18) . .
C8 C7 H7A 109.5 . .
P1 C7 H7A 109.5 . .
C8 C7 H7B 109.5 . .
P1 C7 H7B 109.5 . .
H7A C7 H7B 108.1 . .
C7 C8 P2 111.46(18) . .
C7 C8 H8A 109.3 . .
P2 C8 H8A 109.3 . .
C7 C8 H8B 109.3 . .
P2 C8 H8B 109.3 . .
H8A C8 H8B 108.0 . .
C10 C9 C14 110.5(2) . .
C10 C9 P2 112.10(18) . .
C14 C9 P2 115.29(18) . .
C10 C9 H9A 106.1 . .
C14 C9 H9A 106.1 . .
P2 C9 H9A 106.1 . .
C11 C10 C9 110.2(2) . .
C11 C10 H10A 109.6 . .
C9 C10 H10A 109.6 . .
C11 C10 H10B 109.6 . .
C9 C10 H10B 109.6 . .
H10A C10 H10B 108.1 . .
C12 C11 C10 110.8(3) . .
C12 C11 H11A 109.5 . .
C10 C11 H11A 109.5 . .
C12 C11 H11B 109.5 . .
C10 C11 H11B 109.5 . .
H11A C11 H11B 108.1 . .
C11 C12 C13 111.4(3) . .
C11 C12 H12A 109.3 . .
C13 C12 H12A 109.3 . .
C11 C12 H12B 109.3 . .
C13 C12 H12B 109.3 . .
H12A C12 H12B 108.0 . .
C12 C13 C14 111.1(2) . .
C12 C13 H13A 109.4 . .
C14 C13 H13A 109.4 . .
C12 C13 H13B 109.4 . .
C14 C13 H13B 109.4 . .
H13A C13 H13B 108.0 . .
C9 C14 C13 111.3(2) . .
C9 C14 H14A 109.4 . .
C13 C14 H14A 109.4 . .
C9 C14 H14B 109.4 . .
C13 C14 H14B 109.4 . .
H14A C14 H14B 108.0 . .
C20 C15 C16 110.5(2) . .
C20 C15 P2 109.48(18) . .
C16 C15 P2 110.47(18) . .
C20 C15 H15A 108.8 . .
C16 C15 H15A 108.8 . .
P2 C15 H15A 108.8 . .
C15 C16 C17 112.4(2) . .
C15 C16 H16A 109.1 . .
C17 C16 H16A 109.1 . .
C15 C16 H16B 109.1 . .
C17 C16 H16B 109.1 . .
H16A C16 H16B 107.8 . .
C18 C17 C16 111.2(3) . .
C18 C17 H17A 109.4 . .
C16 C17 H17A 109.4 . .
C18 C17 H17B 109.4 . .
C16 C17 H17B 109.4 . .
H17A C17 H17B 108.0 . .
C17 C18 C19 109.6(3) . .
C17 C18 H18A 109.7 . .
C19 C18 H18A 109.7 . .
C17 C18 H18B 109.7 . .
C19 C18 H18B 109.7 . .
H18A C18 H18B 108.2 . .
C18 C19 C20 110.5(2) . .
C18 C19 H19A 109.6 . .
C20 C19 H19A 109.6 . .
C18 C19 H19B 109.6 . .
C20 C19 H19B 109.6 . .
H19A C19 H19B 108.1 . .
C19 C20 C15 112.1(2) . .
C19 C20 H20A 109.2 . .
C15 C20 H20A 109.2 . .
C19 C20 H20B 109.2 . .
C15 C20 H20B 109.2 . .
H20A C20 H20B 107.9 . .
C22 C21 C26 110.6(2) . .
C22 C21 P1 115.59(19) . .
C26 C21 P1 111.45(18) . .
C22 C21 H21A 106.2 . .
C26 C21 H21A 106.2 . .
P1 C21 H21A 106.2 . .
C21 C22 C23 111.4(2) . .
C21 C22 H22A 109.3 . .
C23 C22 H22A 109.3 . .
C21 C22 H22B 109.3 . .
C23 C22 H22B 109.3 . .
H22A C22 H22B 108.0 . .
C24 C23 C22 111.3(3) . .
C24 C23 H23A 109.4 . .
C22 C23 H23A 109.4 . .
C24 C23 H23B 109.4 . .
C22 C23 H23B 109.4 . .
H23A C23 H23B 108.0 . .
C25 C24 C23 111.1(2) . .
C25 C24 H24A 109.4 . .
C23 C24 H24A 109.4 . .
C25 C24 H24B 109.4 . .
C23 C24 H24B 109.4 . .
H24A C24 H24B 108.0 . .
C24 C25 C26 111.3(2) . .
C24 C25 H25A 109.4 . .
C26 C25 H25A 109.4 . .
C24 C25 H25B 109.4 . .
C26 C25 H25B 109.4 . .
H25A C25 H25B 108.0 . .
C25 C26 C21 111.2(2) . .
C25 C26 H26A 109.4 . .
C21 C26 H26A 109.4 . .
C25 C26 H26B 109.4 . .
C21 C26 H26B 109.4 . .
H26A C26 H26B 108.0 . .
C28 C27 C32 110.0(2) . .
C28 C27 P1 111.94(19) . .
C32 C27 P1 110.60(19) . .
C28 C27 H27A 108.1 . .
C32 C27 H27A 108.1 . .
P1 C27 H27A 108.1 . .
C27 C28 C29 111.1(2) . .
C27 C28 H28A 109.4 . .
C29 C28 H28A 109.4 . .
C27 C28 H28B 109.4 . .
C29 C28 H28B 109.4 . .
H28A C28 H28B 108.0 . .
C30 C29 C28 111.6(2) . .
C30 C29 H29A 109.3 . .
C28 C29 H29A 109.3 . .
C30 C29 H29B 109.3 . .
C28 C29 H29B 109.3 . .
H29A C29 H29B 108.0 . .
C31 C30 C29 110.9(2) . .
C31 C30 H30A 109.5 . .
C29 C30 H30A 109.5 . .
C31 C30 H30B 109.5 . .
C29 C30 H30B 109.5 . .
H30A C30 H30B 108.0 . .
C30 C31 C32 111.6(2) . .
C30 C31 H31A 109.3 . .
C32 C31 H31A 109.3 . .
C30 C31 H31B 109.3 . .
C32 C31 H31B 109.3 . .
H31A C31 H31B 108.0 . .
C31 C32 C27 111.5(2) . .
C31 C32 H32A 109.3 . .
C27 C32 H32A 109.3 . .
C31 C32 H32B 109.3 . .
C27 C32 H32B 109.3 . .
H32A C32 H32B 108.0 . .
C1T O1T C2T 95.1(8) . .
O1T C1T C2T 124.1(9) . 2_877
O1T C1T C2T 48.2(7) . .
C2T C1T C2T 89.8(5) 2_877 .
O1T C1T H1TA 106.3 . .
C2T C1T H1TA 106.3 2_877 .
C2T C1T H1TA 154.2 . .
O1T C1T H1TB 106.3 . .
C2T C1T H1TB 106.3 2_877 .
C2T C1T H1TB 87.5 . .
H1TA C1T H1TB 106.4 . .
O1T C2T C1T 117.1(6) . 2_877
O1T C2T C1T 36.7(4) . .
C1T C2T C1T 90.2(5) 2_877 .
O1T C2T H2TA 108.0 . .
C1T C2T H2TA 107.7 2_877 .
C1T C2T H2TA 95.5 . .
O1T C2T H2TB 107.4 . .
C1T C2T H2TB 109.1 2_877 .
C1T C2T H2TB 143.2 . .
H2TA C2T H2TB 107.3 . .

loop_
_geom_bond_atom_site_label_1
_geom_bond_atom_site_label_2
_geom_bond_distance
_geom_bond_site_symmetry_2
Ni1 C1 1.954(3) .
Ni1 C2 2.009(3) .
Ni1 P1 2.1420(7) .
Ni1 P2 2.1571(7) .
P1 C21 1.857(3) .
P1 C27 1.860(3) .
P1 C7 1.865(3) .
P2 C15 1.859(3) .
P2 C9 1.859(3) .
P2 C8 1.860(3) .
C1 C2 1.440(4) .
C1 H1B 0.95(4) .
C1 H1A 0.99(4) .
C2 C3 1.481(4) .
C2 C5 1.508(4) .
C3 C4 1.341(5) .
C3 C6 1.504(5) .
C4 H4A 0.98(6) .
C4 H4B 0.95(6) .
C5 H5A 0.9800 .
C5 H5B 0.9800 .
C5 H5C 0.9800 .
C6 H6A 0.9800 .
C6 H6B 0.9800 .
C6 H6C 0.9800 .
C7 C8 1.536(4) .
C7 H7A 0.9900 .
C7 H7B 0.9900 .
C8 H8A 0.9900 .
C8 H8B 0.9900 .
C9 C10 1.531(4) .
C9 C14 1.533(4) .
C9 H9A 1.0000 .
C10 C11 1.531(4) .
C10 H10A 0.9900 .
C10 H10B 0.9900 .
C11 C12 1.526(5) .
C11 H11A 0.9900 .
C11 H11B 0.9900 .
C12 C13 1.529(4) .
C12 H12A 0.9900 .
C12 H12B 0.9900 .
C13 C14 1.534(4) .
C13 H13A 0.9900 .
C13 H13B 0.9900 .
C14 H14A 0.9900 .
C14 H14B 0.9900 .
C15 C20 1.530(4) .
C15 C16 1.532(4) .
C15 H15A 1.0000 .
C16 C17 1.535(4) .
C16 H16A 0.9900 .
C16 H16B 0.9900 .
C17 C18 1.523(4) .
C17 H17A 0.9900 .
C17 H17B 0.9900 .
C18 C19 1.526(4) .
C18 H18A 0.9900 .
C18 H18B 0.9900 .
C19 C20 1.528(4) .
C19 H19A 0.9900 .
C19 H19B 0.9900 .
C20 H20A 0.9900 .
C20 H20B 0.9900 .
C21 C22 1.527(4) .
C21 C26 1.536(4) .
C21 H21A 1.0000 .
C22 C23 1.536(4) .
C22 H22A 0.9900 .
C22 H22B 0.9900 .
C23 C24 1.521(4) .
C23 H23A 0.9900 .
C23 H23B 0.9900 .
C24 C25 1.521(4) .
C24 H24A 0.9900 .
C24 H24B 0.9900 .
C25 C26 1.529(4) .
C25 H25A 0.9900 .
C25 H25B 0.9900 .
C26 H26A 0.9900 .
C26 H26B 0.9900 .
C27 C28 1.533(4) .
C27 C32 1.538(4) .
C27 H27A 1.0000 .
C28 C29 1.533(4) .
C28 H28A 0.9900 .
C28 H28B 0.9900 .
C29 C30 1.521(4) .
C29 H29A 0.9900 .
C29 H29B 0.9900 .
C30 C31 1.520(4) .
C30 H30A 0.9900 .
C30 H30B 0.9900 .
C31 C32 1.537(4) .
C31 H31A 0.9900 .
C31 H31B 0.9900 .
C32 H32A 0.9900 .
C32 H32B 0.9900 .
O1T C1T 1.088(11) .
O1T C2T 1.358(9) .
C1T C2T 1.507(9) 2_877
C1T C2T 1.815(13) .
C1T H1TA 0.9900 .
C1T H1TB 0.9900 .
C2T C1T 1.507(9) 2_877
C2T H2TA 0.9600 .
C2T H2TB 0.9600 .
